data_7030321
loop_
_publ_author_name
'Jami, Ananda Kumar'
'Baskar, Viswanathan'

_publ_section_title
;
 Tetranuclear stiboxanes (RSb)4O6, exhibiting an adamantane-type
 structure.
;
_journal_issue 40
_journal_name_full 'Dalton transactions (Cambridge, England : 2003)'
_journal_page_first 12524
_journal_page_last 12529
_journal_paper_doi 10.1039/c2dt30587a
_journal_volume 41
_journal_year 2012
_chemical_formula_moiety 'C88 H72 Cl4 N4 O10 Sb4'
_chemical_formula_sum 'C88 H72 Cl4 N4 O10 Sb4'
_chemical_formula_weight 1974.30
_chemical_name_systematic
;
?
;
_space_group_IT_number 88
_symmetry_cell_setting tetragonal
_symmetry_space_group_name_Hall '-I 4ad'
_symmetry_space_group_name_H-M 'I 41/a :2'
_atom_sites_solution_hydrogens geom
_atom_sites_solution_primary direct
_atom_sites_solution_secondary difmap
_audit_creation_method SHELXL-97
_cell_angle_alpha 90.00
_cell_angle_beta 90.00
_cell_angle_gamma 90.00
_cell_formula_units_Z 4
_cell_length_a 19.4622(10)
_cell_length_b 19.4622(10)
_cell_length_c 20.882(2)
_cell_measurement_reflns_used 8942
_cell_measurement_temperature 373(2)
_cell_measurement_theta_max 25.00
_cell_measurement_theta_min 2.45
_cell_volume 7909.6(10)
_computing_cell_refinement 'Bruker SMART'
_computing_data_collection 'Bruker SMART'
_computing_data_reduction 'Bruker SAINT'
_computing_molecular_graphics 'Bruker SHELXTL'
_computing_publication_material 'Bruker SHELXTL'
_computing_structure_refinement 'SHELXL-97 (Sheldrick, 1997)'
_computing_structure_solution 'SHELXS-97 (Sheldrick, 1990)'
_diffrn_ambient_temperature 373(2)
_diffrn_measured_fraction_theta_full 0.996
_diffrn_measured_fraction_theta_max 0.996
_diffrn_measurement_device_type 'CCD area detector'
_diffrn_measurement_method 'phi and omega scans'
_diffrn_radiation_monochromator graphite
_diffrn_radiation_source 'fine-focus sealed tube'
_diffrn_radiation_type MoK\a
_diffrn_radiation_wavelength 0.71073
_diffrn_reflns_av_R_equivalents 0.0325
_diffrn_reflns_av_sigmaI/netI 0.0156
_diffrn_reflns_limit_h_max 23
_diffrn_reflns_limit_h_min -23
_diffrn_reflns_limit_k_max 23
_diffrn_reflns_limit_k_min -23
_diffrn_reflns_limit_l_max 24
_diffrn_reflns_limit_l_min -24
_diffrn_reflns_number 36644
_diffrn_reflns_theta_full 25.08
_diffrn_reflns_theta_max 25.08
_diffrn_reflns_theta_min 1.43
_exptl_absorpt_coefficient_mu 1.550
_exptl_absorpt_correction_T_max 0.8604
_exptl_absorpt_correction_T_min 0.7468
_exptl_absorpt_correction_type multi-scan
_exptl_absorpt_process_details sadabs
_exptl_crystal_colour yellow
_exptl_crystal_density_diffrn 1.658
_exptl_crystal_density_method 'not measured'
_exptl_crystal_description block
_exptl_crystal_F_000 3920
_exptl_crystal_size_max 0.20
_exptl_crystal_size_mid 0.16
_exptl_crystal_size_min 0.10
_refine_diff_density_max 1.080
_refine_diff_density_min -0.591
_refine_diff_density_rms 0.090
_refine_ls_extinction_method none
_refine_ls_goodness_of_fit_ref 1.068
_refine_ls_hydrogen_treatment constr
_refine_ls_matrix_type full
_refine_ls_number_parameters 238
_refine_ls_number_reflns 3503
_refine_ls_number_restraints 0
_refine_ls_restrained_S_all 1.068
_refine_ls_R_factor_all 0.0306
_refine_ls_R_factor_gt 0.0283
_refine_ls_shift/su_max 0.001
_refine_ls_shift/su_mean 0.000
_refine_ls_structure_factor_coef Fsqd
_refine_ls_weighting_details 'calc w=1/[\s^2^(Fo^2^)+(0.0388P)^2^+33.9442P] where P=(Fo^2^+2Fc^2^)/3'
_refine_ls_weighting_scheme calc
_refine_ls_wR_factor_gt 0.0749
_refine_ls_wR_factor_ref 0.0767
_reflns_number_gt 3238
_reflns_number_total 3503
_reflns_threshold_expression >2sigma(I)
_cod_data_source_file c2dt30587a.txt
_cod_data_source_block 1
_cod_depositor_comments
;
The following automatic conversions were performed:

'_symmetry_cell_setting' value 'Tetragonal' changed to 'tetragonal'
according to
/usr/data/users/saulius/automatic-downloads/retrospective/RSC/lib/dictionaries/cif_core.dic
dictionary named 'cif_core.dic' version 2.4.2 from 2011-04-26.

Automatic conversion script
Id: cif_fix_values 2281 2013-09-26 08:29:07Z andrius 
;
_cod_original_cell_volume 7909.8(10)
_cod_original_sg_symbol_H-M 'I4(1)/a '
_cod_database_code 7030321

loop_
_symmetry_equiv_pos_as_xyz
'x, y, z'
'-x+1/2, -y, z+1/2'
'-y+3/4, x+1/4, z+1/4'
'y+3/4, -x+3/4, z+3/4'
'x+1/2, y+1/2, z+1/2'
'-x+1, -y+1/2, z+1'
'-y+5/4, x+3/4, z+3/4'
'y+5/4, -x+5/4, z+5/4'
'-x, -y, -z'
'x-1/2, y, -z-1/2'
'y-3/4, -x-1/4, -z-1/4'
'-y-3/4, x-3/4, -z-3/4'
'-x+1/2, -y+1/2, -z+1/2'
'x, y+1/2, -z'
'y-1/4, -x+1/4, -z+1/4'
'-y-1/4, x-1/4, -z-1/4'

loop_
_atom_site_label
_atom_site_type_symbol
_atom_site_fract_x
_atom_site_fract_y
_atom_site_fract_z
_atom_site_U_iso_or_equiv
_atom_site_adp_type
_atom_site_occupancy
_atom_site_symmetry_multiplicity
_atom_site_calc_flag
_atom_site_refinement_flags
C17 C 0.38937(18) 0.1357(2) 0.9709(2) 0.0749(15) Uani 1 1 d G
C18 C 0.4511(2) 0.17161(19) 0.9700(3) 0.127(3) Uani 1 1 d G
H18 H 0.4529 0.2163 0.9857 0.153 Uiso 1 1 calc R
C19 C 0.50999(18) 0.1408(3) 0.9458(3) 0.152(5) Uani 1 1 d G
H19 H 0.5513 0.1648 0.9452 0.183 Uiso 1 1 calc R
C20 C 0.5072(2) 0.0740(3) 0.9224(3) 0.101(2) Uani 1 1 d G
H20 H 0.5466 0.0533 0.9061 0.121 Uiso 1 1 calc R
C21 C 0.4455(2) 0.0380(2) 0.9232(2) 0.127(3) Uani 1 1 d G
H21 H 0.4436 -0.0067 0.9076 0.153 Uiso 1 1 calc R
C22 C 0.38659(19) 0.0688(2) 0.9475(2) 0.0746(16) Uani 1 1 d G
H22 H 0.3453 0.0448 0.9481 0.090 Uiso 1 1 calc R
Sb1 Sb 0.498319(10) 0.161300(10) 0.312629(9) 0.01908(9) Uani 1 1 d .
O2 O 0.43339(11) 0.17375(10) 0.38269(10) 0.0209(4) Uani 1 1 d .
O3 O 0.5000 0.2500 0.27042(14) 0.0228(6) Uani 1 2 d S
O1 O 0.57161(11) 0.12101(11) 0.25181(10) 0.0243(5) Uani 1 1 d .
N1 N 0.51453(13) 0.05539(13) 0.35149(12) 0.0223(5) Uani 1 1 d .
C15 C 0.35458(17) 0.11316(17) 0.27323(16) 0.0283(7) Uani 1 1 d .
H15 H 0.3446 0.1236 0.3157 0.034 Uiso 1 1 calc R
C1 C 0.56163(16) 0.02043(16) 0.31593(16) 0.0251(7) Uani 1 1 d .
C10 C 0.42042(16) 0.12243(15) 0.25046(15) 0.0239(6) Uani 1 1 d .
C6 C 0.58104(18) -0.04745(18) 0.33146(18) 0.0329(8) Uani 1 1 d .
C8 C 0.50384(18) -0.04005(18) 0.42094(17) 0.0313(8) Uani 1 1 d .
H8 H 0.4837 -0.0593 0.4571 0.038 Uiso 1 1 calc R
C11 C 0.43450(19) 0.1086(2) 0.18605(16) 0.0342(8) Uani 1 1 d .
H11 H 0.4785 0.1158 0.1700 0.041 Uiso 1 1 calc R
C9 C 0.48598(17) 0.02650(17) 0.40185(16) 0.0269(7) Uani 1 1 d .
H9 H 0.4533 0.0508 0.4252 0.032 Uiso 1 1 calc R
C7 C 0.55069(18) -0.07663(18) 0.38650(19) 0.0351(8) Uani 1 1 d .
H7 H 0.5627 -0.1208 0.3992 0.042 Uiso 1 1 calc R
C14 C 0.30285(18) 0.08833(18) 0.23343(18) 0.0333(8) Uani 1 1 d .
H14 H 0.2585 0.0818 0.2489 0.040 Uiso 1 1 calc R
C13 C 0.31859(19) 0.07372(18) 0.17099(18) 0.0357(8) Uani 1 1 d .
C2 C 0.58966(16) 0.05573(16) 0.26226(16) 0.0257(7) Uani 1 1 d .
C12 C 0.3833(2) 0.0844(2) 0.14608(18) 0.0393(9) Uani 1 1 d .
H12 H 0.3923 0.0755 0.1031 0.047 Uiso 1 1 calc R
C4 C 0.6519(2) -0.0481(2) 0.2378(2) 0.0507(11) Uani 1 1 d .
H4 H 0.6819 -0.0712 0.2107 0.061 Uiso 1 1 calc R
C3 C 0.63342(19) 0.02026(19) 0.22292(19) 0.0372(8) Uani 1 1 d .
H3 H 0.6510 0.0412 0.1864 0.045 Uiso 1 1 calc R
C5 C 0.6275(2) -0.0815(2) 0.2903(2) 0.0492(11) Uani 1 1 d .
H5 H 0.6412 -0.1263 0.2989 0.059 Uiso 1 1 calc R
Cl1 Cl 0.25378(6) 0.04228(6) 0.12151(6) 0.0557(3) Uani 1 1 d .
C16 C 0.3289(3) 0.1671(4) 0.9946(3) 0.094(2) Uani 1 1 d .
H16A H 0.3370 0.1837 1.0373 0.141 Uiso 1 1 calc R
H16B H 0.2923 0.1341 0.9953 0.141 Uiso 1 1 calc R
H16C H 0.3164 0.2048 0.9674 0.141 Uiso 1 1 calc R

loop_
_atom_site_aniso_label
_atom_site_aniso_U_11
_atom_site_aniso_U_22
_atom_site_aniso_U_33
_atom_site_aniso_U_23
_atom_site_aniso_U_13
_atom_site_aniso_U_12
C17 0.082(4) 0.077(4) 0.066(3) 0.004(3) -0.003(3) -0.001(3)
C18 0.067(4) 0.081(5) 0.234(11) 0.000(6) -0.008(6) -0.028(4)
C19 0.089(6) 0.068(5) 0.300(16) -0.020(7) -0.020(7) 0.002(4)
C20 0.073(4) 0.131(7) 0.099(5) 0.003(5) 0.006(4) 0.001(4)
C21 0.114(7) 0.114(7) 0.153(8) -0.031(6) 0.002(6) -0.020(5)
C22 0.067(3) 0.067(3) 0.090(4) -0.018(3) 0.000(3) -0.017(3)
Sb1 0.02148(13) 0.01868(13) 0.01709(13) -0.00067(7) -0.00033(7) 0.00050(7)
O2 0.0227(11) 0.0207(11) 0.0193(11) -0.0023(8) 0.0026(8) 0.0001(8)
O3 0.0322(17) 0.0175(14) 0.0186(15) 0.000 0.000 0.0023(12)
O1 0.0271(11) 0.0228(11) 0.0231(11) -0.0012(9) 0.0035(9) 0.0012(9)
N1 0.0221(13) 0.0230(13) 0.0218(13) 0.0005(11) -0.0025(10) -0.0023(10)
C15 0.0340(18) 0.0259(16) 0.0248(17) -0.0001(13) -0.0043(14) -0.0038(14)
C1 0.0210(16) 0.0243(16) 0.0300(17) -0.0031(13) -0.0015(13) 0.0002(12)
C10 0.0308(17) 0.0186(15) 0.0222(15) -0.0013(12) -0.0058(13) 0.0031(12)
C6 0.0311(18) 0.0259(17) 0.042(2) 0.0020(15) 0.0012(15) 0.0032(14)
C8 0.0320(18) 0.0311(18) 0.0309(18) 0.0093(14) -0.0025(14) -0.0039(14)
C11 0.0331(19) 0.042(2) 0.0274(18) -0.0055(15) -0.0025(14) 0.0050(16)
C9 0.0256(16) 0.0293(17) 0.0257(17) -0.0003(13) -0.0013(13) -0.0019(13)
C7 0.0327(19) 0.0257(17) 0.047(2) 0.0080(16) -0.0036(16) 0.0018(14)
C14 0.0307(18) 0.0318(18) 0.037(2) 0.0002(15) -0.0080(15) -0.0025(14)
C13 0.040(2) 0.0301(18) 0.037(2) -0.0063(15) -0.0182(16) 0.0025(15)
C2 0.0248(16) 0.0253(16) 0.0271(17) -0.0022(13) -0.0006(13) 0.0003(13)
C12 0.048(2) 0.044(2) 0.0255(18) -0.0098(16) -0.0091(16) 0.0085(17)
C4 0.051(2) 0.035(2) 0.066(3) -0.003(2) 0.026(2) 0.0130(18)
C3 0.0354(19) 0.0324(19) 0.044(2) -0.0021(16) 0.0140(17) 0.0016(15)
C5 0.050(2) 0.0264(19) 0.072(3) 0.0049(19) 0.017(2) 0.0141(17)
Cl1 0.0507(6) 0.0627(7) 0.0537(6) -0.0226(5) -0.0280(5) 0.0027(5)
C16 0.074(4) 0.119(6) 0.089(5) 0.022(4) -0.002(4) -0.001(4)

loop_
_atom_type_symbol
_atom_type_description
_atom_type_scat_dispersion_real
_atom_type_scat_dispersion_imag
_atom_type_scat_source
C C 0.0033 0.0016 'International Tables Vol C Tables 4.2.6.8 and 6.1.1.4'
H H 0.0000 0.0000 'International Tables Vol C Tables 4.2.6.8 and 6.1.1.4'
N N 0.0061 0.0033 'International Tables Vol C Tables 4.2.6.8 and 6.1.1.4'
O O 0.0106 0.0060 'International Tables Vol C Tables 4.2.6.8 and 6.1.1.4'
Cl Cl 0.1484 0.1585 'International Tables Vol C Tables 4.2.6.8 and 6.1.1.4'
Sb Sb -0.5866 1.5461 'International Tables Vol C Tables 4.2.6.8 and 6.1.1.4'

loop_
_geom_angle_atom_site_label_1
_geom_angle_atom_site_label_2
_geom_angle_atom_site_label_3
_geom_angle
_geom_angle_site_symmetry_1
_geom_angle_site_symmetry_3
C18 C17 C22 120.0 . .
C18 C17 C16 120.3(4) . .
C22 C17 C16 119.7(4) . .
C19 C18 C17 120.0 . .
C19 C18 H18 120.0 . .
C17 C18 H18 120.0 . .
C20 C19 C18 120.0 . .
C20 C19 H19 120.0 . .
C18 C19 H19 120.0 . .
C19 C20 C21 120.0 . .
C19 C20 H20 120.0 . .
C21 C20 H20 120.0 . .
C22 C21 C20 120.0 . .
C22 C21 H21 120.0 . .
C20 C21 H21 120.0 . .
C21 C22 C17 120.0 . .
C21 C22 H22 120.0 . .
C17 C22 H22 120.0 . .
O3 Sb1 O2 93.26(8) . 16_656
O3 Sb1 O2 103.98(8) . .
O2 Sb1 O2 92.14(8) 16_656 .
O3 Sb1 O1 92.69(8) . .
O2 Sb1 O1 84.63(9) 16_656 .
O2 Sb1 O1 163.19(8) . .
O3 Sb1 C10 92.92(10) . .
O2 Sb1 C10 171.29(10) 16_656 .
O2 Sb1 C10 92.30(11) . .
O1 Sb1 C10 88.97(11) . .
O3 Sb1 N1 169.37(8) . .
O2 Sb1 N1 83.16(9) 16_656 .
O2 Sb1 N1 86.20(9) . .
O1 Sb1 N1 77.05(9) . .
C10 Sb1 N1 89.67(10) . .
Sb1 O2 Sb1 132.89(11) 11_666 .
Sb1 O3 Sb1 125.91(15) . 6_554
C2 O1 Sb1 116.26(19) . .
C9 N1 C1 120.4(3) . .
C9 N1 Sb1 128.6(2) . .
C1 N1 Sb1 110.9(2) . .
C10 C15 C14 120.8(3) . .
C10 C15 H15 119.6 . .
C14 C15 H15 119.6 . .
N1 C1 C6 121.5(3) . .
N1 C1 C2 116.5(3) . .
C6 C1 C2 122.0(3) . .
C15 C10 C11 119.2(3) . .
C15 C10 Sb1 119.8(2) . .
C11 C10 Sb1 120.9(3) . .
C7 C6 C1 116.8(3) . .
C7 C6 C5 125.1(3) . .
C1 C6 C5 118.1(3) . .
C7 C8 C9 120.0(3) . .
C7 C8 H8 120.0 . .
C9 C8 H8 120.0 . .
C12 C11 C10 120.3(3) . .
C12 C11 H11 119.9 . .
C10 C11 H11 119.9 . .
N1 C9 C8 121.2(3) . .
N1 C9 H9 119.4 . .
C8 C9 H9 119.4 . .
C8 C7 C6 120.0(3) . .
C8 C7 H7 120.0 . .
C6 C7 H7 120.0 . .
C13 C14 C15 118.6(3) . .
C13 C14 H14 120.7 . .
C15 C14 H14 120.7 . .
C14 C13 C12 122.2(3) . .
C14 C13 Cl1 118.4(3) . .
C12 C13 Cl1 119.4(3) . .
O1 C2 C3 123.0(3) . .
O1 C2 C1 119.1(3) . .
C3 C2 C1 117.9(3) . .
C13 C12 C11 118.8(3) . .
C13 C12 H12 120.6 . .
C11 C12 H12 120.6 . .
C5 C4 C3 122.6(4) . .
C5 C4 H4 118.7 . .
C3 C4 H4 118.7 . .
C2 C3 C4 120.0(4) . .
C2 C3 H3 120.0 . .
C4 C3 H3 120.0 . .
C4 C5 C6 119.3(4) . .
C4 C5 H5 120.3 . .
C6 C5 H5 120.3 . .
C17 C16 H16A 109.5 . .
C17 C16 H16B 109.5 . .
H16A C16 H16B 109.5 . .
C17 C16 H16C 109.5 . .
H16A C16 H16C 109.5 . .
H16B C16 H16C 109.5 . .

loop_
_geom_bond_atom_site_label_1
_geom_bond_atom_site_label_2
_geom_bond_distance
_geom_bond_site_symmetry_2
C17 C18 1.3900 .
C17 C22 1.3900 .
C17 C16 1.416(7) .
C18 C19 1.3900 .
C18 H18 0.9300 .
C19 C20 1.3900 .
C19 H19 0.9300 .
C20 C21 1.3900 .
C20 H20 0.9300 .
C21 C22 1.3900 .
C21 H21 0.9300 .
C22 H22 0.9300 .
Sb1 O3 1.9386(13) .
Sb1 O2 1.947(2) 16_656
Sb1 O2 1.948(2) .
Sb1 O1 2.065(2) .
Sb1 C10 2.134(3) .
Sb1 N1 2.238(3) .
O2 Sb1 1.947(2) 11_666
O3 Sb1 1.9386(13) 6_554
O1 C2 1.336(4) .
N1 C9 1.316(4) .
N1 C1 1.362(4) .
C15 C10 1.379(5) .
C15 C14 1.392(5) .
C15 H15 0.9300 .
C1 C6 1.412(5) .
C1 C2 1.423(5) .
C10 C11 1.399(5) .
C6 C7 1.411(5) .
C6 C5 1.413(5) .
C8 C7 1.362(5) .
C8 C9 1.399(5) .
C8 H8 0.9300 .
C11 C12 1.383(5) .
C11 H11 0.9300 .
C9 H9 0.9300 .
C7 H7 0.9300 .
C14 C13 1.369(5) .
C14 H14 0.9300 .
C13 C12 1.378(6) .
C13 Cl1 1.742(3) .
C2 C3 1.370(5) .
C12 H12 0.9300 .
C4 C5 1.359(6) .
C4 C3 1.413(5) .
C4 H4 0.9300 .
C3 H3 0.9300 .
C5 H5 0.9300 .
C16 H16A 0.9600 .
C16 H16B 0.9600 .
C16 H16C 0.9600 .
